data_4317038
loop_
_publ_author_name
'Dumitru Ghereg'
'Heinz Gornitzka'
'Jean Escudi\'e'
'Sonia Ladeira'

_publ_section_title
;
 The Reactivity of Phosphagermaallene Tip(t-Bu)Ge=C=PMes* with Doubly and
 Triply Bonded Nitrogen Compounds
;
_journal_name_full 'Inorganic Chemistry'
_journal_page_first 10497
_journal_page_last 10505
_journal_paper_doi 10.1021/ic1014913
_journal_volume 49
_journal_year 2010
_chemical_compound_source 'synthesis as described'
_chemical_formula_moiety 'C49 H76 Ge N O P, (C4 H10 O)0.5'
_chemical_formula_sum 'C51 H81 Ge N O1.5 P'
_chemical_formula_weight 835.7704
_chemical_name_systematic
;
 ?
;
_space_group_IT_number 2
_symmetry_cell_setting triclinic
_symmetry_Int_Tables_number 2
_symmetry_space_group_name_Hall '-P 1'
_symmetry_space_group_name_H-M 'P -1'
_atom_sites_solution_hydrogens geom
_atom_sites_solution_primary direct
_atom_sites_solution_secondary difmap
_cell_angle_alpha 97.9100(10)
_cell_angle_beta 99.6360(10)
_cell_angle_gamma 105.7450(10)
_cell_formula_units_Z 2
_cell_length_a 10.9509(2)
_cell_length_b 12.2987(2)
_cell_length_c 19.9337(3)
_cell_measurement_reflns_used 9946
_cell_measurement_temperature 193(2)
_cell_measurement_theta_max 28.21
_cell_measurement_theta_min 2.21
_cell_measurement_wavelength 0.71073
_cell_volume 2499.67(7)
_computing_cell_refinement 'Bruker SMART'
_computing_data_collection 'Bruker SMART'
_computing_data_reduction 'Bruker SAINT'
_computing_publication_material 'WinGX publication routines (Farrugia, 1999)'
_computing_structure_refinement 'SHELXL-97 (Sheldrick, 1997)'
_computing_structure_solution 'SHELXS-97 (Sheldrick, 1990)'
_diffrn_ambient_temperature 193(2)
_diffrn_measured_fraction_theta_full 0.999
_diffrn_measured_fraction_theta_max 0.999
_diffrn_measurement_device_type 'CCD area detector'
_diffrn_measurement_method 'phi and omega scans'
_diffrn_radiation_monochromator graphite
_diffrn_radiation_probe x-ray
_diffrn_radiation_source 'fine-focus sealed tube'
_diffrn_radiation_type MoK\a
_diffrn_radiation_wavelength 0.71073
_diffrn_reflns_av_R_equivalents 0.0389
_diffrn_reflns_av_unetI/netI 0.0264
_diffrn_reflns_limit_h_max 13
_diffrn_reflns_limit_h_min -13
_diffrn_reflns_limit_k_max 14
_diffrn_reflns_limit_k_min -14
_diffrn_reflns_limit_l_max 24
_diffrn_reflns_limit_l_min -24
_diffrn_reflns_number 55247
_diffrn_reflns_theta_full 25.35
_diffrn_reflns_theta_max 25.35
_diffrn_reflns_theta_min 1.75
_exptl_absorpt_coefficient_mu 0.676
_exptl_absorpt_correction_T_max 0.874
_exptl_absorpt_correction_T_min 0.806
_exptl_absorpt_correction_type multi-scan
_exptl_absorpt_process_details 'SADABS (Bruker-AXS)'
_exptl_crystal_colour yellow
_exptl_crystal_density_diffrn 1.11
_exptl_crystal_density_method 'not measured'
_exptl_crystal_description block
_exptl_crystal_F_000 906
_exptl_crystal_size_max 0.3
_exptl_crystal_size_mid 0.28
_exptl_crystal_size_min 0.2
_refine_diff_density_max 0.621
_refine_diff_density_min -0.422
_refine_diff_density_rms 0.048
_refine_ls_extinction_method none
_refine_ls_goodness_of_fit_ref 1.033
_refine_ls_hydrogen_treatment constr
_refine_ls_matrix_type full
_refine_ls_number_parameters 547
_refine_ls_number_reflns 9151
_refine_ls_number_restraints 31
_refine_ls_restrained_S_all 1.034
_refine_ls_R_factor_all 0.0454
_refine_ls_R_factor_gt 0.0343
_refine_ls_shift/su_max 0.002
_refine_ls_shift/su_mean 0
_refine_ls_structure_factor_coef Fsqd
_refine_ls_weighting_details 'calc w=1/[\s^2^(Fo^2^)+(0.0398P)^2^+1.6385P] where P=(Fo^2^+2Fc^2^)/3'
_refine_ls_weighting_scheme calc
_refine_ls_wR_factor_gt 0.0829
_refine_ls_wR_factor_ref 0.0901
_reflns_number_gt 7786
_reflns_number_total 9151
_reflns_threshold_expression >2/sigma(I)
_cod_data_source_file ic1014913_si_001_2.cif
_cod_data_source_block 6
_cod_database_code 4317038

loop_
_symmetry_equiv_pos_as_xyz
'x, y, z'
'-x, -y, -z'

loop_
_atom_site_label
_atom_site_type_symbol
_atom_site_fract_x
_atom_site_fract_y
_atom_site_fract_z
_atom_site_U_iso_or_equiv
_atom_site_adp_type
_atom_site_occupancy
_atom_site_symmetry_multiplicity
_atom_site_calc_flag
_atom_site_refinement_flags
_atom_site_disorder_assembly
_atom_site_disorder_group
C1 C 0.31036(19) 0.52769(16) 0.21517(10) 0.0268(4) Uani 1 1 d . . .
C2 C 0.2119(2) 0.56688(17) 0.23783(11) 0.0301(4) Uani 1 1 d . . .
C3 C 0.2447(2) 0.6692(2) 0.28632(12) 0.0414(5) Uani 1 1 d . . .
H3 H 0.1769 0.6936 0.3014 0.05 Uiso 1 1 calc R . .
C4 C 0.3714(3) 0.73629(19) 0.31323(12) 0.0449(6) Uani 1 1 d . . .
C5 C 0.4667(2) 0.69696(18) 0.29069(12) 0.0393(5) Uani 1 1 d . . .
H5 H 0.5547 0.7418 0.3086 0.047 Uiso 1 1 calc R . .
C6 C 0.4416(2) 0.59575(17) 0.24333(11) 0.0316(5) Uani 1 1 d . . .
C7 C 0.0672(2) 0.50481(19) 0.21260(12) 0.0350(5) Uani 1 1 d . . .
H7 H 0.0568 0.4342 0.1779 0.042 Uiso 1 1 calc R . .
C8 C -0.0015(2) 0.5812(2) 0.17598(13) 0.0459(6) Uani 1 1 d . . .
H8A H -0.0006 0.6471 0.21 0.069 Uiso 1 1 calc R . .
H8B H -0.0916 0.5362 0.1543 0.069 Uiso 1 1 calc R . .
H8C H 0.0439 0.6087 0.1403 0.069 Uiso 1 1 calc R . .
C9 C 0.0012(3) 0.4671(2) 0.27104(14) 0.0520(6) Uani 1 1 d . . .
H9A H 0.0459 0.4193 0.2947 0.078 Uiso 1 1 calc R . .
H9B H -0.0898 0.4225 0.2516 0.078 Uiso 1 1 calc R . .
H9C H 0.0054 0.5352 0.3043 0.078 Uiso 1 1 calc R . .
C10 C 0.4108(3) 0.8490(3) 0.36580(16) 0.0707(9) Uani 1 1 d . . .
H10 H 0.4785 0.9022 0.3477 0.085 Uiso 1 1 calc R . .
C11 C 0.3124(4) 0.9065(3) 0.3682(2) 0.1029(15) Uani 1 1 d . . .
H11A H 0.2421 0.8607 0.3866 0.154 Uiso 1 1 calc R . .
H11B H 0.2776 0.9152 0.3213 0.154 Uiso 1 1 calc R . .
H11C H 0.3508 0.9826 0.3983 0.154 Uiso 1 1 calc R . .
C12 C 0.4827(4) 0.8376(3) 0.43352(15) 0.0832(11) Uani 1 1 d . . .
H12A H 0.5121 0.9121 0.4655 0.125 Uiso 1 1 calc R . .
H12B H 0.5581 0.8126 0.4265 0.125 Uiso 1 1 calc R . .
H12C H 0.4252 0.7806 0.4532 0.125 Uiso 1 1 calc R . .
C13 C 0.5606(2) 0.5672(2) 0.22517(14) 0.0484(6) Uani 1 1 d . . .
H13 H 0.5313 0.4842 0.2021 0.058 Uiso 1 1 calc R . .
C14 C 0.6672(3) 0.5811(4) 0.2886(2) 0.0957(13) Uani 1 1 d . . .
H14A H 0.7295 0.5425 0.2755 0.144 Uiso 1 1 calc R . .
H14B H 0.6285 0.5465 0.3245 0.144 Uiso 1 1 calc R . .
H14C H 0.7121 0.6631 0.3066 0.144 Uiso 1 1 calc R . .
C15 C 0.6120(4) 0.6348(4) 0.1739(2) 0.1085(15) Uani 1 1 d . . .
H15A H 0.5427 0.6216 0.1329 0.163 Uiso 1 1 calc R . .
H15B H 0.6838 0.6102 0.1602 0.163 Uiso 1 1 calc R . .
H15C H 0.6435 0.7169 0.1949 0.163 Uiso 1 1 calc R . .
C16 C 0.1456(2) 0.36143(18) 0.05472(11) 0.0358(5) Uani 1 1 d . . .
C17 C 0.0066(2) 0.3656(2) 0.05020(12) 0.0467(6) Uani 1 1 d . . .
H17A H 0.0079 0.4415 0.0736 0.07 Uiso 1 1 calc R . .
H17B H -0.0399 0.3062 0.0727 0.07 Uiso 1 1 calc R . .
H17C H -0.0373 0.3517 0.0014 0.07 Uiso 1 1 calc R . .
C18 C 0.2212(3) 0.4644(2) 0.02717(14) 0.0594(8) Uani 1 1 d . . .
H18A H 0.1773 0.4617 -0.0204 0.089 Uiso 1 1 calc R . .
H18B H 0.3097 0.4609 0.0276 0.089 Uiso 1 1 calc R . .
H18C H 0.2249 0.5363 0.0568 0.089 Uiso 1 1 calc R . .
C19 C 0.1390(3) 0.2488(2) 0.00807(12) 0.0483(6) Uani 1 1 d . . .
H19A H 0.0865 0.1834 0.024 0.073 Uiso 1 1 calc R . .
H19B H 0.2269 0.2428 0.0103 0.073 Uiso 1 1 calc R . .
H19C H 0.0993 0.2484 -0.0399 0.073 Uiso 1 1 calc R . .
C20 C 0.5230(2) 0.25382(19) 0.07326(13) 0.0420(6) Uani 1 1 d . . .
C21 C 0.5218(3) 0.3209(3) 0.01402(17) 0.0702(10) Uani 1 1 d . . .
H21A H 0.4394 0.2872 -0.02 0.105 Uiso 1 1 calc R . .
H21B H 0.594 0.3169 -0.0084 0.105 Uiso 1 1 calc R . .
H21C H 0.5314 0.4015 0.0326 0.105 Uiso 1 1 calc R . .
C22 C 0.5163(3) 0.1308(2) 0.04148(14) 0.0514(7) Uani 1 1 d . . .
H22A H 0.5262 0.087 0.0785 0.077 Uiso 1 1 calc R . .
H22B H 0.5862 0.1334 0.0162 0.077 Uiso 1 1 calc R . .
H22C H 0.4321 0.0934 0.0094 0.077 Uiso 1 1 calc R . .
C23 C 0.6475(3) 0.3075(3) 0.12909(18) 0.0655(9) Uani 1 1 d . . .
H23A H 0.6491 0.3842 0.1514 0.098 Uiso 1 1 calc R . .
H23B H 0.723 0.314 0.1078 0.098 Uiso 1 1 calc R . .
H23C H 0.6503 0.2587 0.1639 0.098 Uiso 1 1 calc R . .
C24 C 0.38772(18) 0.20722(16) 0.16393(10) 0.0254(4) Uani 1 1 d . . .
H24 H 0.4702 0.2451 0.1994 0.031 Uiso 1 1 calc R . .
C25 C 0.3635(2) 0.07800(17) 0.15207(11) 0.0293(4) Uani 1 1 d . . .
C26 C 0.2622(2) 0.00544(19) 0.10012(13) 0.0424(6) Uani 1 1 d . . .
H26 H 0.2079 0.0365 0.0711 0.051 Uiso 1 1 calc R . .
C27 C 0.2404(3) -0.1130(2) 0.09060(18) 0.0645(9) Uani 1 1 d . . .
H27 H 0.1711 -0.1626 0.0549 0.077 Uiso 1 1 calc R . .
C28 C 0.3186(4) -0.1594(2) 0.1326(2) 0.0732(11) Uani 1 1 d . . .
H28 H 0.303 -0.2403 0.126 0.088 Uiso 1 1 calc R . .
C29 C 0.4185(3) -0.0876(2) 0.18387(17) 0.0627(9) Uani 1 1 d . . .
H29 H 0.4728 -0.1189 0.2127 0.075 Uiso 1 1 calc R . .
C30 C 0.4407(2) 0.0305(2) 0.19385(13) 0.0422(6) Uani 1 1 d . . .
H30 H 0.5099 0.0795 0.2298 0.051 Uiso 1 1 calc R . .
C31 C 0.27433(18) 0.24191(15) 0.19072(10) 0.0238(4) Uani 1 1 d . . .
C32 C 0.0999(2) 0.20371(17) 0.29148(11) 0.0296(4) Uani 1 1 d . . .
C33 C 0.1369(2) 0.27191(18) 0.35986(11) 0.0321(5) Uani 1 1 d . . .
C34 C 0.0382(2) 0.28600(19) 0.39355(12) 0.0373(5) Uani 1 1 d . . .
H34 H 0.0626 0.3319 0.4389 0.045 Uiso 1 1 calc R . .
C35 C -0.0923(2) 0.23699(19) 0.36464(12) 0.0388(5) Uani 1 1 d . . .
C36 C -0.1257(2) 0.16615(19) 0.29965(12) 0.0379(5) Uani 1 1 d . . .
H36 H -0.2153 0.1308 0.2792 0.045 Uiso 1 1 calc R . .
C37 C -0.0345(2) 0.14409(17) 0.26271(11) 0.0332(5) Uani 1 1 d . . .
C38 C 0.2795(2) 0.3289(2) 0.40160(12) 0.0397(5) Uani 1 1 d . . .
C39 C 0.2866(3) 0.3948(3) 0.47409(14) 0.0637(8) Uani 1 1 d . . .
H39A H 0.3777 0.427 0.4988 0.096 Uiso 1 1 calc R . .
H39B H 0.2388 0.3421 0.5001 0.096 Uiso 1 1 calc R . .
H39C H 0.248 0.4573 0.4697 0.096 Uiso 1 1 calc R . .
C40 C 0.3590(2) 0.4156(2) 0.36520(13) 0.0494(6) Uani 1 1 d . . .
H40A H 0.4478 0.4487 0.3929 0.074 Uiso 1 1 calc R . .
H40B H 0.319 0.4772 0.3601 0.074 Uiso 1 1 calc R . .
H40C H 0.361 0.3766 0.3193 0.074 Uiso 1 1 calc R . .
C41 C 0.3459(3) 0.2351(3) 0.41411(15) 0.0605(7) Uani 1 1 d . . .
H41A H 0.353 0.195 0.3696 0.091 Uiso 1 1 calc R . .
H41B H 0.2939 0.1797 0.4371 0.091 Uiso 1 1 calc R . .
H41C H 0.4328 0.2711 0.4436 0.091 Uiso 1 1 calc R . .
C42 C -0.0871(2) 0.0516(2) 0.19459(12) 0.0419(5) Uani 1 1 d . . .
C43 C -0.0663(3) 0.1072(3) 0.13141(13) 0.0602(8) Uani 1 1 d . . .
H43A H 0.0267 0.1438 0.1355 0.09 Uiso 1 1 calc R . .
H43B H -0.1122 0.1653 0.1292 0.09 Uiso 1 1 calc R . .
H43C H -0.1002 0.0479 0.0891 0.09 Uiso 1 1 calc R . .
C44 C -0.0236(3) -0.0458(2) 0.19704(16) 0.0635(8) Uani 1 1 d . . .
H44A H -0.0654 -0.1068 0.156 0.095 Uiso 1 1 calc R . .
H44B H -0.0342 -0.0773 0.239 0.095 Uiso 1 1 calc R . .
H44C H 0.0691 -0.0151 0.1976 0.095 Uiso 1 1 calc R . .
C45 C -0.2344(3) -0.0073(2) 0.18265(15) 0.0607(8) Uani 1 1 d . . .
H45A H -0.2629 -0.0667 0.1404 0.091 Uiso 1 1 calc R . .
H45B H -0.2806 0.0502 0.1776 0.091 Uiso 1 1 calc R . .
H45C H -0.2536 -0.0427 0.2223 0.091 Uiso 1 1 calc R . .
C46 C -0.1995(3) 0.2569(2) 0.40173(15) 0.0515(6) Uani 1 1 d . . .
C47 C -0.2738(4) 0.3234(4) 0.3608(2) 0.0961(13) Uani 1 1 d . . .
H47A H -0.2169 0.4015 0.3639 0.144 Uiso 1 1 calc R . .
H47B H -0.3495 0.3274 0.38 0.144 Uiso 1 1 calc R . .
H47C H -0.3027 0.2841 0.3121 0.144 Uiso 1 1 calc R . .
C48 C -0.1448(3) 0.3217(3) 0.47647(18) 0.0850(12) Uani 1 1 d . . .
H48A H -0.0907 0.3997 0.4768 0.128 Uiso 1 1 calc R . .
H48B H -0.092 0.281 0.5014 0.128 Uiso 1 1 calc R . .
H48C H -0.2165 0.3259 0.4992 0.128 Uiso 1 1 calc R . .
C49 C -0.2946(3) 0.1405(3) 0.4040(2) 0.0801(11) Uani 1 1 d . . .
H49A H -0.3639 0.1536 0.4265 0.12 Uiso 1 1 calc R . .
H49B H -0.2481 0.0969 0.4304 0.12 Uiso 1 1 calc R . .
H49C H -0.3326 0.0968 0.3567 0.12 Uiso 1 1 calc R . .
N1 N 0.40077(17) 0.25095(13) 0.09908(9) 0.0297(4) Uani 1 1 d . . .
O1 O 0.40966(14) 0.37342(11) 0.11765(8) 0.0332(3) Uani 1 1 d . . .
P1 P 0.22618(6) 0.16567(5) 0.25038(3) 0.03203(13) Uani 1 1 d . . .
Ge1 Ge 0.26310(2) 0.377401(16) 0.148376(11) 0.02452(7) Uani 1 1 d . . .
C50 C -0.069(3) -0.1471(16) 0.3879(12) 0.210(8) Uani 0.5 1 d PU A -1
H50A H -0.0201 -0.2006 0.3992 0.314 Uiso 0.5 1 calc PR A -1
H50B H -0.0827 -0.148 0.3379 0.314 Uiso 0.5 1 calc PR A -1
H50C H -0.1529 -0.1706 0.4012 0.314 Uiso 0.5 1 calc PR A -1
C51 C 0.0015(17) -0.0362(15) 0.4240(9) 0.146(4) Uani 0.5 1 d PU A -1
H51A H 0.0879 -0.0153 0.4119 0.175 Uiso 0.5 1 calc PR A -1
H51B H -0.0439 0.0181 0.4081 0.175 Uiso 0.5 1 calc PR A -1
O2 O 0.0191(19) -0.0221(13) 0.4948(10) 0.155(4) Uani 0.5 1 d PU A -1
C52 C 0.062(2) 0.0695(15) 0.5347(10) 0.158(5) Uani 0.5 1 d PU A -1
H52A H 0.01 0.1188 0.5176 0.189 Uiso 0.5 1 calc PR A -1
H52B H 0.1509 0.1039 0.5286 0.189 Uiso 0.5 1 calc PR A -1
C53 C 0.069(3) 0.0829(16) 0.6032(11) 0.166(6) Uani 0.5 1 d PU A -1
H53A H 0.0328 0.1448 0.6181 0.249 Uiso 0.5 1 calc PR A -1
H53B H 0.1597 0.1028 0.6274 0.249 Uiso 0.5 1 calc PR A -1
H53C H 0.0188 0.011 0.6142 0.249 Uiso 0.5 1 calc PR A -1

loop_
_atom_site_aniso_label
_atom_site_aniso_U_11
_atom_site_aniso_U_22
_atom_site_aniso_U_33
_atom_site_aniso_U_23
_atom_site_aniso_U_13
_atom_site_aniso_U_12
C1 0.0310(11) 0.0206(9) 0.0285(10) 0.0044(8) 0.0043(8) 0.0087(8)
C2 0.0329(11) 0.0286(10) 0.0311(11) 0.0070(8) 0.0045(9) 0.0140(9)
C3 0.0456(14) 0.0426(13) 0.0404(13) 0.0002(10) 0.0070(11) 0.0259(11)
C4 0.0539(15) 0.0327(12) 0.0417(13) -0.0050(10) -0.0041(11) 0.0174(11)
C5 0.0391(13) 0.0273(11) 0.0435(13) 0.0030(9) -0.0042(10) 0.0068(9)
C6 0.0302(11) 0.0249(10) 0.0375(12) 0.0065(8) 0.0033(9) 0.0069(8)
C7 0.0323(12) 0.0364(11) 0.0404(12) 0.0072(9) 0.0087(10) 0.0164(9)
C8 0.0401(14) 0.0491(14) 0.0511(14) 0.0087(11) 0.0008(11) 0.0233(11)
C9 0.0483(15) 0.0583(16) 0.0627(17) 0.0209(13) 0.0254(13) 0.0253(13)
C10 0.086(2) 0.0506(16) 0.0617(19) -0.0196(14) -0.0080(16) 0.0271(16)
C11 0.138(4) 0.065(2) 0.095(3) -0.0356(19) -0.014(2) 0.061(2)
C12 0.114(3) 0.083(2) 0.0438(17) -0.0178(16) -0.0013(18) 0.042(2)
C13 0.0271(12) 0.0422(13) 0.0664(17) -0.0063(12) 0.0085(11) 0.0042(10)
C14 0.059(2) 0.128(3) 0.113(3) 0.023(3) 0.005(2) 0.059(2)
C15 0.089(3) 0.155(4) 0.134(4) 0.081(3) 0.075(3) 0.066(3)
C16 0.0409(13) 0.0319(11) 0.0296(11) 0.0059(9) -0.0019(9) 0.0085(9)
C17 0.0498(15) 0.0446(13) 0.0396(13) 0.0016(10) -0.0099(11) 0.0189(11)
C18 0.0686(19) 0.0559(16) 0.0468(15) 0.0282(13) -0.0004(13) 0.0062(14)
C19 0.0550(16) 0.0532(15) 0.0312(12) -0.0037(10) -0.0023(11) 0.0198(12)
C20 0.0450(14) 0.0337(12) 0.0566(15) 0.0092(10) 0.0322(12) 0.0140(10)
C21 0.099(2) 0.0573(17) 0.091(2) 0.0386(16) 0.075(2) 0.0384(17)
C22 0.0669(18) 0.0414(13) 0.0618(17) 0.0106(12) 0.0438(14) 0.0238(12)
C23 0.0347(15) 0.0597(17) 0.100(2) -0.0045(16) 0.0315(15) 0.0106(13)
C24 0.0218(10) 0.0242(9) 0.0294(10) 0.0030(8) 0.0051(8) 0.0068(8)
C25 0.0295(11) 0.0259(10) 0.0382(11) 0.0072(8) 0.0180(9) 0.0106(8)
C26 0.0339(12) 0.0335(12) 0.0545(15) -0.0050(10) 0.0133(11) 0.0057(10)
C27 0.0553(17) 0.0316(13) 0.095(2) -0.0158(14) 0.0364(17) -0.0051(12)
C28 0.094(3) 0.0264(13) 0.124(3) 0.0228(17) 0.077(2) 0.0228(16)
C29 0.090(2) 0.0503(16) 0.086(2) 0.0405(16) 0.057(2) 0.0458(17)
C30 0.0484(14) 0.0433(13) 0.0503(14) 0.0186(11) 0.0246(12) 0.0257(11)
C31 0.0225(10) 0.0216(9) 0.0248(10) 0.0003(7) 0.0026(8) 0.0064(7)
C32 0.0332(11) 0.0296(10) 0.0336(11) 0.0118(8) 0.0135(9) 0.0152(9)
C33 0.0340(12) 0.0341(11) 0.0339(11) 0.0109(9) 0.0114(9) 0.0152(9)
C34 0.0425(13) 0.0393(12) 0.0348(12) 0.0067(9) 0.0154(10) 0.0159(10)
C35 0.0381(13) 0.0361(12) 0.0491(14) 0.0098(10) 0.0216(11) 0.0140(10)
C36 0.0310(12) 0.0355(12) 0.0477(13) 0.0072(10) 0.0135(10) 0.0082(9)
C37 0.0359(12) 0.0294(10) 0.0379(12) 0.0098(9) 0.0140(10) 0.0106(9)
C38 0.0358(13) 0.0511(14) 0.0344(12) 0.0084(10) 0.0067(10) 0.0171(11)
C39 0.0474(16) 0.093(2) 0.0406(15) -0.0059(14) 0.0031(12) 0.0173(15)
C40 0.0420(14) 0.0524(15) 0.0421(14) 0.0050(11) 0.0002(11) 0.0025(11)
C41 0.0554(17) 0.078(2) 0.0566(17) 0.0238(15) 0.0027(14) 0.0343(15)
C42 0.0398(13) 0.0404(13) 0.0407(13) 0.0010(10) 0.0131(11) 0.0049(10)
C43 0.0448(16) 0.084(2) 0.0388(14) 0.0111(13) 0.0057(12) 0.0007(14)
C44 0.072(2) 0.0431(15) 0.0715(19) -0.0083(13) 0.0228(16) 0.0154(14)
C45 0.0475(16) 0.0562(16) 0.0612(18) -0.0072(13) 0.0159(13) -0.0055(13)
C46 0.0456(15) 0.0524(15) 0.0630(17) 0.0058(13) 0.0308(13) 0.0166(12)
C47 0.090(3) 0.120(3) 0.132(3) 0.053(3) 0.070(3) 0.076(3)
C48 0.069(2) 0.094(3) 0.086(2) -0.021(2) 0.048(2) 0.0139(19)
C49 0.070(2) 0.076(2) 0.097(3) 0.0071(19) 0.057(2) 0.0073(17)
N1 0.0359(10) 0.0220(8) 0.0349(9) 0.0049(7) 0.0155(8) 0.0106(7)
O1 0.0366(8) 0.0204(7) 0.0470(9) 0.0068(6) 0.0207(7) 0.0088(6)
P1 0.0372(3) 0.0348(3) 0.0355(3) 0.0144(2) 0.0173(2) 0.0201(2)
Ge1 0.02476(12) 0.02049(11) 0.02765(12) 0.00361(8) 0.00480(8) 0.00675(8)
C50 0.232(17) 0.194(14) 0.157(10) 0.048(12) -0.002(12) 0.008(14)
C51 0.164(11) 0.151(10) 0.139(8) 0.073(8) 0.042(8) 0.048(8)
O2 0.181(11) 0.156(10) 0.140(8) 0.051(8) 0.026(7) 0.062(8)
C52 0.188(13) 0.147(11) 0.153(10) 0.055(8) 0.042(9) 0.059(10)
C53 0.232(17) 0.142(15) 0.151(10) 0.034(11) 0.025(12) 0.106(14)

loop_
_atom_type_symbol
_atom_type_description
_atom_type_scat_dispersion_real
_atom_type_scat_dispersion_imag
_atom_type_scat_source
C C 0.0033 0.0016 'International Tables Vol C Tables 4.2.6.8 and 6.1.1.4'
H H 0 0 'International Tables Vol C Tables 4.2.6.8 and 6.1.1.4'
N N 0.0061 0.0033 'International Tables Vol C Tables 4.2.6.8 and 6.1.1.4'
O O 0.0106 0.006 'International Tables Vol C Tables 4.2.6.8 and 6.1.1.4'
P P 0.1023 0.0942 'International Tables Vol C Tables 4.2.6.8 and 6.1.1.4'
Ge Ge 0.1547 1.8001 'International Tables Vol C Tables 4.2.6.8 and 6.1.1.4'

loop_
_geom_angle_atom_site_label_1
_geom_angle_atom_site_label_2
_geom_angle_atom_site_label_3
_geom_angle
_geom_angle_site_symmetry_1
_geom_angle_site_symmetry_3
_geom_angle_publ_flag
C2 C1 C6 117.69(18) . . ?
C2 C1 Ge1 119.80(15) . . ?
C6 C1 Ge1 122.47(15) . . ?
C3 C2 C1 119.9(2) . . ?
C3 C2 C7 115.79(19) . . ?
C1 C2 C7 124.26(18) . . ?
C4 C3 C2 122.7(2) . . ?
C4 C3 H3 118.6 . . ?
C2 C3 H3 118.6 . . ?
C5 C4 C3 116.7(2) . . ?
C5 C4 C10 119.1(2) . . ?
C3 C4 C10 124.2(2) . . ?
C4 C5 C6 123.7(2) . . ?
C4 C5 H5 118.1 . . ?
C6 C5 H5 118.1 . . ?
C5 C6 C1 119.1(2) . . ?
C5 C6 C13 115.69(19) . . ?
C1 C6 C13 125.16(18) . . ?
C2 C7 C9 112.79(19) . . ?
C2 C7 C8 110.54(18) . . ?
C9 C7 C8 109.65(19) . . ?
C2 C7 H7 107.9 . . ?
C9 C7 H7 107.9 . . ?
C8 C7 H7 107.9 . . ?
C7 C8 H8A 109.5 . . ?
C7 C8 H8B 109.5 . . ?
H8A C8 H8B 109.5 . . ?
C7 C8 H8C 109.5 . . ?
H8A C8 H8C 109.5 . . ?
H8B C8 H8C 109.5 . . ?
C7 C9 H9A 109.5 . . ?
C7 C9 H9B 109.5 . . ?
H9A C9 H9B 109.5 . . ?
C7 C9 H9C 109.5 . . ?
H9A C9 H9C 109.5 . . ?
H9B C9 H9C 109.5 . . ?
C11 C10 C12 116.8(3) . . ?
C11 C10 C4 115.9(3) . . ?
C12 C10 C4 110.8(2) . . ?
C11 C10 H10 103.8 . . ?
C12 C10 H10 103.8 . . ?
C4 C10 H10 103.8 . . ?
C10 C11 H11A 109.5 . . ?
C10 C11 H11B 109.5 . . ?
H11A C11 H11B 109.5 . . ?
C10 C11 H11C 109.5 . . ?
H11A C11 H11C 109.5 . . ?
H11B C11 H11C 109.5 . . ?
C10 C12 H12A 109.5 . . ?
C10 C12 H12B 109.5 . . ?
H12A C12 H12B 109.5 . . ?
C10 C12 H12C 109.5 . . ?
H12A C12 H12C 109.5 . . ?
H12B C12 H12C 109.5 . . ?
C15 C13 C6 111.2(2) . . ?
C15 C13 C14 111.2(3) . . ?
C6 C13 C14 113.3(2) . . ?
C15 C13 H13 106.9 . . ?
C6 C13 H13 106.9 . . ?
C14 C13 H13 106.9 . . ?
C13 C14 H14A 109.5 . . ?
C13 C14 H14B 109.5 . . ?
H14A C14 H14B 109.5 . . ?
C13 C14 H14C 109.5 . . ?
H14A C14 H14C 109.5 . . ?
H14B C14 H14C 109.5 . . ?
C13 C15 H15A 109.5 . . ?
C13 C15 H15B 109.5 . . ?
H15A C15 H15B 109.5 . . ?
C13 C15 H15C 109.5 . . ?
H15A C15 H15C 109.5 . . ?
H15B C15 H15C 109.5 . . ?
C17 C16 C19 107.30(19) . . ?
C17 C16 C18 108.4(2) . . ?
C19 C16 C18 109.5(2) . . ?
C17 C16 Ge1 120.38(16) . . ?
C19 C16 Ge1 108.88(15) . . ?
C18 C16 Ge1 101.97(15) . . ?
C16 C17 H17A 109.5 . . ?
C16 C17 H17B 109.5 . . ?
H17A C17 H17B 109.5 . . ?
C16 C17 H17C 109.5 . . ?
H17A C17 H17C 109.5 . . ?
H17B C17 H17C 109.5 . . ?
C16 C18 H18A 109.5 . . ?
C16 C18 H18B 109.5 . . ?
H18A C18 H18B 109.5 . . ?
C16 C18 H18C 109.5 . . ?
H18A C18 H18C 109.5 . . ?
H18B C18 H18C 109.5 . . ?
C16 C19 H19A 109.5 . . ?
C16 C19 H19B 109.5 . . ?
H19A C19 H19B 109.5 . . ?
C16 C19 H19C 109.5 . . ?
H19A C19 H19C 109.5 . . ?
H19B C19 H19C 109.5 . . ?
N1 C20 C23 113.90(19) . . ?
N1 C20 C21 106.3(2) . . ?
C23 C20 C21 111.0(2) . . ?
N1 C20 C22 109.09(18) . . ?
C23 C20 C22 109.5(2) . . ?
C21 C20 C22 106.8(2) . . ?
C20 C21 H21A 109.5 . . ?
C20 C21 H21B 109.5 . . ?
H21A C21 H21B 109.5 . . ?
C20 C21 H21C 109.5 . . ?
H21A C21 H21C 109.5 . . ?
H21B C21 H21C 109.5 . . ?
C20 C22 H22A 109.5 . . ?
C20 C22 H22B 109.5 . . ?
H22A C22 H22B 109.5 . . ?
C20 C22 H22C 109.5 . . ?
H22A C22 H22C 109.5 . . ?
H22B C22 H22C 109.5 . . ?
C20 C23 H23A 109.5 . . ?
C20 C23 H23B 109.5 . . ?
H23A C23 H23B 109.5 . . ?
C20 C23 H23C 109.5 . . ?
H23A C23 H23C 109.5 . . ?
H23B C23 H23C 109.5 . . ?
N1 C24 C25 110.97(15) . . ?
N1 C24 C31 108.04(15) . . ?
C25 C24 C31 111.61(15) . . ?
N1 C24 H24 108.7 . . ?
C25 C24 H24 108.7 . . ?
C31 C24 H24 108.7 . . ?
C30 C25 C26 119.0(2) . . ?
C30 C25 C24 120.5(2) . . ?
C26 C25 C24 120.56(19) . . ?
C25 C26 C27 119.8(3) . . ?
C25 C26 H26 120.1 . . ?
C27 C26 H26 120.1 . . ?
C28 C27 C26 120.7(3) . . ?
C28 C27 H27 119.7 . . ?
C26 C27 H27 119.7 . . ?
C29 C28 C27 119.5(2) . . ?
C29 C28 H28 120.3 . . ?
C27 C28 H28 120.3 . . ?
C28 C29 C30 120.2(3) . . ?
C28 C29 H29 119.9 . . ?
C30 C29 H29 119.9 . . ?
C25 C30 C29 120.9(3) . . ?
C25 C30 H30 119.6 . . ?
C29 C30 H30 119.6 . . ?
C24 C31 P1 110.65(13) . . ?
C24 C31 Ge1 103.93(12) . . ?
P1 C31 Ge1 144.58(11) . . ?
C33 C32 C37 119.23(18) . . ?
C33 C32 P1 119.19(16) . . ?
C37 C32 P1 119.94(15) . . ?
C34 C33 C32 118.1(2) . . ?
C34 C33 C38 116.79(19) . . ?
C32 C33 C38 125.10(18) . . ?
C35 C34 C33 123.6(2) . . ?
C35 C34 H34 118.2 . . ?
C33 C34 H34 118.2 . . ?
C34 C35 C36 117.2(2) . . ?
C34 C35 C46 122.8(2) . . ?
C36 C35 C46 120.0(2) . . ?
C35 C36 C37 123.5(2) . . ?
C35 C36 H36 118.3 . . ?
C37 C36 H36 118.3 . . ?
C36 C37 C32 118.02(19) . . ?
C36 C37 C42 117.04(19) . . ?
C32 C37 C42 124.88(19) . . ?
C40 C38 C39 106.4(2) . . ?
C40 C38 C41 110.2(2) . . ?
C39 C38 C41 105.4(2) . . ?
C40 C38 C33 112.19(18) . . ?
C39 C38 C33 112.43(19) . . ?
C41 C38 C33 110.0(2) . . ?
C38 C39 H39A 109.5 . . ?
C38 C39 H39B 109.5 . . ?
H39A C39 H39B 109.5 . . ?
C38 C39 H39C 109.5 . . ?
H39A C39 H39C 109.5 . . ?
H39B C39 H39C 109.5 . . ?
C38 C40 H40A 109.5 . . ?
C38 C40 H40B 109.5 . . ?
H40A C40 H40B 109.5 . . ?
C38 C40 H40C 109.5 . . ?
H40A C40 H40C 109.5 . . ?
H40B C40 H40C 109.5 . . ?
C38 C41 H41A 109.5 . . ?
C38 C41 H41B 109.5 . . ?
H41A C41 H41B 109.5 . . ?
C38 C41 H41C 109.5 . . ?
H41A C41 H41C 109.5 . . ?
H41B C41 H41C 109.5 . . ?
C43 C42 C45 106.0(2) . . ?
C43 C42 C44 110.9(2) . . ?
C45 C42 C44 105.8(2) . . ?
C43 C42 C37 110.6(2) . . ?
C45 C42 C37 112.10(19) . . ?
C44 C42 C37 111.2(2) . . ?
C42 C43 H43A 109.5 . . ?
C42 C43 H43B 109.5 . . ?
H43A C43 H43B 109.5 . . ?
C42 C43 H43C 109.5 . . ?
H43A C43 H43C 109.5 . . ?
H43B C43 H43C 109.5 . . ?
C42 C44 H44A 109.5 . . ?
C42 C44 H44B 109.5 . . ?
H44A C44 H44B 109.5 . . ?
C42 C44 H44C 109.5 . . ?
H44A C44 H44C 109.5 . . ?
H44B C44 H44C 109.5 . . ?
C42 C45 H45A 109.5 . . ?
C42 C45 H45B 109.5 . . ?
H45A C45 H45B 109.5 . . ?
C42 C45 H45C 109.5 . . ?
H45A C45 H45C 109.5 . . ?
H45B C45 H45C 109.5 . . ?
C47 C46 C48 110.2(3) . . ?
C47 C46 C49 108.6(3) . . ?
C48 C46 C49 107.2(3) . . ?
C47 C46 C35 108.6(2) . . ?
C48 C46 C35 112.3(2) . . ?
C49 C46 C35 109.8(2) . . ?
C46 C47 H47A 109.5 . . ?
C46 C47 H47B 109.5 . . ?
H47A C47 H47B 109.5 . . ?
C46 C47 H47C 109.5 . . ?
H47A C47 H47C 109.5 . . ?
H47B C47 H47C 109.5 . . ?
C46 C48 H48A 109.5 . . ?
C46 C48 H48B 109.5 . . ?
H48A C48 H48B 109.5 . . ?
C46 C48 H48C 109.5 . . ?
H48A C48 H48C 109.5 . . ?
H48B C48 H48C 109.5 . . ?
C46 C49 H49A 109.5 . . ?
C46 C49 H49B 109.5 . . ?
H49A C49 H49B 109.5 . . ?
C46 C49 H49C 109.5 . . ?
H49A C49 H49C 109.5 . . ?
H49B C49 H49C 109.5 . . ?
O1 N1 C24 103.94(13) . . ?
O1 N1 C20 103.68(14) . . ?
C24 N1 C20 117.38(17) . . ?
N1 O1 Ge1 106.43(10) . . ?
C31 P1 C32 115.87(9) . . ?
O1 Ge1 C31 87.78(7) . . ?
O1 Ge1 C1 106.09(7) . . ?
C31 Ge1 C1 115.63(8) . . ?
O1 Ge1 C16 97.80(8) . . ?
C31 Ge1 C16 122.34(8) . . ?
C1 Ge1 C16 117.46(8) . . ?
O2 C51 C50 114.9(16) . . ?
O2 C51 H51A 108.5 . . ?
C50 C51 H51A 108.5 . . ?
O2 C51 H51B 108.5 . . ?
C50 C51 H51B 108.5 . . ?
H51A C51 H51B 107.5 . . ?
C52 O2 C51 125.0(17) . . ?
O2 C52 C53 124(2) . . ?
O2 C52 H52A 106.2 . . ?
C53 C52 H52A 106.2 . . ?
O2 C52 H52B 106.2 . . ?
C53 C52 H52B 106.2 . . ?
H52A C52 H52B 106.4 . . ?

loop_
_geom_bond_atom_site_label_1
_geom_bond_atom_site_label_2
_geom_bond_distance
_geom_bond_site_symmetry_2
_geom_bond_publ_flag
C1 C2 1.409(3) . ?
C1 C6 1.424(3) . ?
C1 Ge1 2.0074(19) . ?
C2 C3 1.397(3) . ?
C2 C7 1.522(3) . ?
C3 C4 1.379(3) . ?
C3 H3 0.95 . ?
C4 C5 1.377(3) . ?
C4 C10 1.526(3) . ?
C5 C6 1.386(3) . ?
C5 H5 0.95 . ?
C6 C13 1.525(3) . ?
C7 C9 1.531(3) . ?
C7 C8 1.539(3) . ?
C7 H7 1 . ?
C8 H8A 0.98 . ?
C8 H8B 0.98 . ?
C8 H8C 0.98 . ?
C9 H9A 0.98 . ?
C9 H9B 0.98 . ?
C9 H9C 0.98 . ?
C10 C11 1.444(4) . ?
C10 C12 1.489(4) . ?
C10 H10 1 . ?
C11 H11A 0.98 . ?
C11 H11B 0.98 . ?
C11 H11C 0.98 . ?
C12 H12A 0.98 . ?
C12 H12B 0.98 . ?
C12 H12C 0.98 . ?
C13 C15 1.491(4) . ?
C13 C14 1.526(4) . ?
C13 H13 1 . ?
C14 H14A 0.98 . ?
C14 H14B 0.98 . ?
C14 H14C 0.98 . ?
C15 H15A 0.98 . ?
C15 H15B 0.98 . ?
C15 H15C 0.98 . ?
C16 C17 1.525(3) . ?
C16 C19 1.535(3) . ?
C16 C18 1.538(3) . ?
C16 Ge1 2.034(2) . ?
C17 H17A 0.98 . ?
C17 H17B 0.98 . ?
C17 H17C 0.98 . ?
C18 H18A 0.98 . ?
C18 H18B 0.98 . ?
C18 H18C 0.98 . ?
C19 H19A 0.98 . ?
C19 H19B 0.98 . ?
C19 H19C 0.98 . ?
C20 N1 1.506(3) . ?
C20 C23 1.528(4) . ?
C20 C21 1.531(4) . ?
C20 C22 1.535(3) . ?
C21 H21A 0.98 . ?
C21 H21B 0.98 . ?
C21 H21C 0.98 . ?
C22 H22A 0.98 . ?
C22 H22B 0.98 . ?
C22 H22C 0.98 . ?
C23 H23A 0.98 . ?
C23 H23B 0.98 . ?
C23 H23C 0.98 . ?
C24 N1 1.481(3) . ?
C24 C25 1.516(3) . ?
C24 C31 1.567(3) . ?
C24 H24 1 . ?
C25 C30 1.384(3) . ?
C25 C26 1.387(3) . ?
C26 C27 1.391(3) . ?
C26 H26 0.95 . ?
C27 C28 1.384(5) . ?
C27 H27 0.95 . ?
C28 C29 1.368(5) . ?
C28 H28 0.95 . ?
C29 C30 1.386(4) . ?
C29 H29 0.95 . ?
C30 H30 0.95 . ?
C31 P1 1.6792(19) . ?
C31 Ge1 1.9920(19) . ?
C32 C33 1.429(3) . ?
C32 C37 1.431(3) . ?
C32 P1 1.852(2) . ?
C33 C34 1.400(3) . ?
C33 C38 1.560(3) . ?
C34 C35 1.378(3) . ?
C34 H34 0.95 . ?
C35 C36 1.389(3) . ?
C35 C46 1.543(3) . ?
C36 C37 1.397(3) . ?
C36 H36 0.95 . ?
C37 C42 1.558(3) . ?
C38 C40 1.531(3) . ?
C38 C39 1.535(3) . ?
C38 C41 1.548(3) . ?
C39 H39A 0.98 . ?
C39 H39B 0.98 . ?
C39 H39C 0.98 . ?
C40 H40A 0.98 . ?
C40 H40B 0.98 . ?
C40 H40C 0.98 . ?
C41 H41A 0.98 . ?
C41 H41B 0.98 . ?
C41 H41C 0.98 . ?
C42 C43 1.534(4) . ?
C42 C45 1.541(3) . ?
C42 C44 1.542(4) . ?
C43 H43A 0.98 . ?
C43 H43B 0.98 . ?
C43 H43C 0.98 . ?
C44 H44A 0.98 . ?
C44 H44B 0.98 . ?
C44 H44C 0.98 . ?
C45 H45A 0.98 . ?
C45 H45B 0.98 . ?
C45 H45C 0.98 . ?
C46 C47 1.523(4) . ?
C46 C48 1.526(4) . ?
C46 C49 1.536(4) . ?
C47 H47A 0.98 . ?
C47 H47B 0.98 . ?
C47 H47C 0.98 . ?
C48 H48A 0.98 . ?
C48 H48B 0.98 . ?
C48 H48C 0.98 . ?
C49 H49A 0.98 . ?
C49 H49B 0.98 . ?
C49 H49C 0.98 . ?
N1 O1 1.473(2) . ?
O1 Ge1 1.8212(14) . ?
C50 C51 1.39(2) . ?
C50 H50A 0.98 . ?
C50 H50B 0.98 . ?
C50 H50C 0.98 . ?
C51 O2 1.37(2) . ?
C51 H51A 0.99 . ?
C51 H51B 0.99 . ?
O2 C52 1.21(2) . ?
C52 C53 1.34(3) . ?
C52 H52A 0.99 . ?
C52 H52B 0.99 . ?
C53 H53A 0.98 . ?
C53 H53B 0.98 . ?
C53 H53C 0.98 . ?
